data_7042671
loop_
_publ_author_name
'Dhiman, Rishu'
'Prashanth, Billa'
'Bawari, Deependra'
'Mandal, Ushnish'
'Verma, Aditya'
'Roychoudhury, Angshuman'
'Singh, Sanjay'

_publ_section_title
;
 Hg(II) and Pd(II) complexes with a new selenoether bridged biscarbene
 ligand: Efficient mono- and bis-arylation of methyl acrylate with a
 pincer biscarbene Pd(II) precatalyst
;
_journal_name_full 'Dalton Trans.'
_journal_paper_doi 10.1039/C6DT04505G
_journal_year 2017
_chemical_formula_moiety 'C32 H32 N4 Se, 2(B F4)'
_chemical_formula_sum 'C32 H32 B2 F8 N4 Se'
_chemical_formula_weight 725.19
_space_group_crystal_system triclinic
_space_group_IT_number 2
_space_group_name_Hall '-P 1'
_space_group_name_H-M_alt 'P -1'
_symmetry_space_group_name_Hall '-P 1'
_symmetry_space_group_name_H-M 'P -1'
_atom_sites_solution_hydrogens geom
_audit_creation_date 2017-04-04
_audit_creation_method
;
Olex2 1.2
(compiled 2017.03.28 svn.r3405 for OlexSys, GUI svn.r5335)
;
_audit_update_record
;
2017-04-05 deposited with the CCDC.
2017-04-10 downloaded from the CCDC.
;
_cell_angle_alpha 96.183(5)
_cell_angle_beta 98.868(6)
_cell_angle_gamma 101.395(5)
_cell_formula_units_Z 2
_cell_length_a 11.7285(8)
_cell_length_b 11.8807(7)
_cell_length_c 12.3142(8)
_cell_measurement_reflns_used 2715
_cell_measurement_temperature 100.0
_cell_measurement_theta_max 22.28
_cell_measurement_theta_min 2.23
_cell_volume 1644.97(19)
_computing_cell_refinement 'SAINT v8.37A (Bruker, 2015)'
_computing_data_collection 'Bruker APEX-2, (Bruker 2009)'
_computing_data_reduction 'SAINT v8.37A (Bruker, 2015)'
_computing_molecular_graphics 'Olex2 (Dolomanov et al., 2009)'
_computing_publication_material 'Olex2 (Dolomanov et al., 2009)'
_computing_structure_refinement 'ShelXL (Sheldrick, 2015)'
_computing_structure_solution 'ShelxT (Sheldrick, 2015)'
_diffrn_ambient_temperature 100.0
_diffrn_measured_fraction_theta_full 0.997
_diffrn_measured_fraction_theta_max 0.994
_diffrn_measurement_device_type 'Bruker APEX-II CCD'
_diffrn_measurement_method '\f and \w scans'
_diffrn_radiation_type MoK\a
_diffrn_radiation_wavelength 0.71073
_diffrn_reflns_av_R_equivalents 0.0256
_diffrn_reflns_av_unetI/netI 0.0510
_diffrn_reflns_Laue_measured_fraction_full 0.997
_diffrn_reflns_Laue_measured_fraction_max 0.994
_diffrn_reflns_limit_h_max 13
_diffrn_reflns_limit_h_min -13
_diffrn_reflns_limit_k_max 14
_diffrn_reflns_limit_k_min -14
_diffrn_reflns_limit_l_max 14
_diffrn_reflns_limit_l_min -13
_diffrn_reflns_number 10901
_diffrn_reflns_point_group_measured_fraction_full 0.997
_diffrn_reflns_point_group_measured_fraction_max 0.994
_diffrn_reflns_theta_full 25.000
_diffrn_reflns_theta_max 25.063
_diffrn_reflns_theta_min 1.767
_diffrn_standards_number 0
_exptl_absorpt_coefficient_mu 1.216
_exptl_absorpt_correction_T_max 0.7452
_exptl_absorpt_correction_T_min 0.6658
_exptl_absorpt_correction_type multi-scan
_exptl_absorpt_process_details
;
'SADABS-2014/5 (Bruker,2014/5) was used for absorption 
correction. wR2(int) was 0.0391 before and 0.0310 after 
correction. The Ratio of minimum to maximum transmission 
is 0.8935. The \l/2 correction factor is 0.00150.'
;
_exptl_crystal_colour colourless
_exptl_crystal_colour_lustre clear
_exptl_crystal_colour_modifier light
_exptl_crystal_density_diffrn 1.464
_exptl_crystal_description block
_exptl_crystal_F_000 736
_exptl_crystal_size_max 0.3
_exptl_crystal_size_mid 0.2
_exptl_crystal_size_min 0.2
_refine_diff_density_max 1.145
_refine_diff_density_min -0.710
_refine_diff_density_rms 0.117
_refine_ls_extinction_method none
_refine_ls_goodness_of_fit_ref 1.036
_refine_ls_hydrogen_treatment constr
_refine_ls_matrix_type full
_refine_ls_number_parameters 486
_refine_ls_number_reflns 5803
_refine_ls_number_restraints 393
_refine_ls_restrained_S_all 1.059
_refine_ls_R_factor_all 0.1141
_refine_ls_R_factor_gt 0.0812
_refine_ls_shift/su_max 0.001
_refine_ls_shift/su_mean 0.000
_refine_ls_structure_factor_coef Fsqd
_refine_ls_weighting_details 'w=1/[\s^2^(Fo^2^)+(0.1353P)^2^+4.0784P] where P=(Fo^2^+2Fc^2^)/3'
_refine_ls_weighting_scheme calc
_refine_ls_wR_factor_gt 0.2118
_refine_ls_wR_factor_ref 0.2388
_reflns_Friedel_coverage 0.000
_reflns_number_gt 4149
_reflns_number_total 5803
_reflns_threshold_expression 'I > 2\s(I)'
_cod_data_source_file c6dt04505g2.cif
_cod_data_source_block lh2-bf4-2
_cod_original_cell_volume 1644.96(19)
_cod_database_code 7042671
_shelx_shelxl_version_number 2014/7
_shelx_space_group_comment
;
The symmetry employed for this shelxl refinement is uniquely defined
by the following loop, which should always be used as a source of
symmetry information in preference to the above space-group names.
They are only intended as comments.
;
_olex2_refinement_description
;
1. Fixed Uiso
 At 1.2 times of:
  All C(H) groups, All C(H,H) groups
2. Shared sites
{B2A, B2B}
{F5A, F5B}
3. Restrained distances
 F4B-B1B = B1B-F3B
 1.35 with sigma of 0.02
 F4B-F3B
 2.205 with sigma of 0.04
 F5A-B2A \\sim F6A-B2A \\sim F7B-B2B \\sim F8A-B2A \\sim F6B-B2B \\sim F7A-B2A
\\sim F8B-B2B
 with sigma of 0.02
 F3B-B1B \\sim F4B-B1B \\sim F1B-B1B \\sim F2B-B1B
 with sigma of 0.02
 F2A-B1A \\sim F4A-B1A \\sim F1A-B1A \\sim F3A-B1A
 with sigma of 0.02
4. Uiso/Uaniso restraints and constraints
Uanis(B2A) = Uanis(B2B)
Uanis(F5A) = Uanis(F5B)
Uiso(B1A) = Uiso(B1B)
5. Rigid body (RIGU) restrains
 All non-hydrogen atoms
 with sigma for 1-2 distances of 0.004 and sigma for 1-3 distances of 0.004
6. Others
 Sof(B2B)=Sof(F5B)=Sof(F6B)=Sof(F7B)=Sof(F8B)=1-FVAR(1)
 Sof(B2A)=Sof(F5A)=Sof(F6A)=Sof(F7A)=Sof(F8A)=FVAR(1)
 Fixed Sof: F1A(0.53) F2A(0.53) F1B(0.47) F2B(0.47) F3B(0.47) F3A(0.53)
 F4B(0.47) F4A(0.53) B1A(0.53) B1B(0.47)
7.a Secondary CH2 refined with riding coordinates:
 C10(H10A,H10B), C14(H14A,H14B), C23(H23A,H23B), C26(H26A,H26B), C38(H38A,
 H38B), C42(H42A,H42B)
7.b Aromatic/amide H refined with riding coordinates:
 C3(H3), C8(H8), C13(H13), C15(H15), C16(H16), C17(H17), C18(H18), C20(H20),
 C22(H22), C24(H24), C29(H29), C30(H30), C31(H31), C32(H32), C33(H33), C34(H34),
  C35(H35), C37(H37), C41(H41), C50(H50)
;
_olex2_submission_special_instructions 'No special instructions were received'

loop_
_space_group_symop_operation_xyz
'x, y, z'
'-x, -y, -z'

loop_
_atom_site_label
_atom_site_type_symbol
_atom_site_fract_x
_atom_site_fract_y
_atom_site_fract_z
_atom_site_U_iso_or_equiv
_atom_site_adp_type
_atom_site_occupancy
_atom_site_site_symmetry_order
_atom_site_calc_flag
_atom_site_refinement_flags_posn
_atom_site_refinement_flags_adp
_atom_site_refinement_flags_occupancy
_atom_site_disorder_assembly
_atom_site_disorder_group
Se1 Se 0.41753(6) 0.34050(6) 0.84507(6) 0.0489(3) Uani 1 1 d . U . . .
N2 N 0.3471(5) 0.1571(4) 0.5015(4) 0.0408(11) Uani 1 1 d . U . . .
C3 C 0.6222(6) 0.1189(5) 0.6457(5) 0.0437(14) Uani 1 1 d . U . . .
H3 H 0.6491 0.1000 0.7168 0.052 Uiso 1 1 calc R . . . .
N4 N 0.4088(5) 0.1152(4) 0.6667(4) 0.0402(11) Uani 1 1 d . U . . .
N5 N 0.1440(4) 0.3605(5) 1.0286(4) 0.0454(12) Uani 1 1 d . U . . .
C6 C 0.5050(6) 0.1291(5) 0.6125(5) 0.0396(12) Uani 1 1 d . U . . .
C7 C 0.4664(6) 0.1553(5) 0.5069(5) 0.0391(12) Uani 1 1 d . U . . .
C8 C 0.1825(6) 0.5749(6) 1.0188(6) 0.0481(15) Uani 1 1 d . U . . .
H8 H 0.2171 0.5732 0.9539 0.058 Uiso 1 1 calc R . . . .
C10 C 0.2690(6) 0.1827(5) 0.4068(5) 0.0447(14) Uani 1 1 d . U . . .
H10A H 0.1863 0.1652 0.4191 0.054 Uiso 1 1 calc R . . . .
H10B H 0.2735 0.1327 0.3385 0.054 Uiso 1 1 calc R . . . .
C11 C 0.3041(6) 0.3095(5) 0.3914(5) 0.0418(13) Uani 1 1 d . U . . .
N12 N 0.0619(5) 0.3630(5) 1.1765(5) 0.0475(12) Uani 1 1 d . U . . .
C13 C 0.0780(6) 0.5813(6) 1.2127(5) 0.0474(15) Uani 1 1 d . U . . .
H13 H 0.0430 0.5836 1.2773 0.057 Uiso 1 1 calc R . . . .
C14 C 0.3350(6) 0.3567(6) 0.9700(5) 0.0483(15) Uani 1 1 d . U . . .
H14A H 0.3615 0.3087 1.0256 0.058 Uiso 1 1 calc R . . . .
H14B H 0.3566 0.4386 1.0057 0.058 Uiso 1 1 calc R . . . .
C15 C 0.3689(6) 0.4561(5) 0.2811(5) 0.0455(15) Uani 1 1 d . U . . .
H15 H 0.3950 0.4765 0.2151 0.055 Uiso 1 1 calc R . . . .
C16 C 0.6552(6) 0.1643(5) 0.4652(6) 0.0479(15) Uani 1 1 d . U . . .
H16 H 0.7092 0.1772 0.4155 0.057 Uiso 1 1 calc R . . . .
C17 C -0.3661(6) 0.3192(6) 1.1954(6) 0.0515(15) Uani 1 1 d . U . . .
H17 H -0.4479 0.3187 1.1767 0.062 Uiso 1 1 calc R . . . .
C18 C -0.2045(6) 0.2270(6) 1.1800(5) 0.0485(15) Uani 1 1 d . U . . .
H18 H -0.1756 0.1628 1.1513 0.058 Uiso 1 1 calc R . . . .
C19 C 0.1426(5) 0.4745(5) 1.0628(5) 0.0414(13) Uani 1 1 d . U . . .
C20 C 0.3391(6) 0.3404(5) 0.2952(5) 0.0425(14) Uani 1 1 d . U . . .
H20 H 0.3428 0.2819 0.2377 0.051 Uiso 1 1 calc R . . . .
C21 C -0.1268(6) 0.3212(6) 1.2466(5) 0.0476(14) Uani 1 1 d . U . . .
C22 C 0.1182(6) 0.6799(6) 1.1693(6) 0.0516(16) Uani 1 1 d . U . . .
H22 H 0.1111 0.7524 1.2053 0.062 Uiso 1 1 calc R . . . .
C23 C 0.4085(6) 0.0944(5) 0.7825(5) 0.0472(15) Uani 1 1 d . U . . .
H23A H 0.4450 0.0277 0.7957 0.057 Uiso 1 1 calc R . . . .
H23B H 0.3257 0.0742 0.7944 0.057 Uiso 1 1 calc R . . . .
C24 C 0.3165(6) 0.1329(5) 0.5976(5) 0.0433(14) Uani 1 1 d . U . . .
H24 H 0.2396 0.1288 0.6146 0.052 Uiso 1 1 calc R . . . .
C26 C 0.4745(6) 0.1985(5) 0.8644(5) 0.0437(14) Uani 1 1 d . U . . .
H26A H 0.5591 0.2127 0.8578 0.052 Uiso 1 1 calc R . . . .
H26B H 0.4688 0.1807 0.9403 0.052 Uiso 1 1 calc R . . . .
C27 C 0.0910(5) 0.4775(6) 1.1572(5) 0.0425(13) Uani 1 1 d . U . . .
C29 C 0.5409(6) 0.1726(5) 0.4309(5) 0.0442(14) Uani 1 1 d . U . . .
H29 H 0.5143 0.1893 0.3588 0.053 Uiso 1 1 calc R . . . .
C30 C 0.3608(7) 0.5413(6) 0.3625(5) 0.0577(18) Uani 1 1 d . U . . .
H30 H 0.3823 0.6207 0.3535 0.069 Uiso 1 1 calc R . . . .
C31 C 0.2933(9) 0.3955(6) 0.4720(6) 0.072(2) Uani 1 1 d . U . . .
H31 H 0.2666 0.3754 0.5379 0.087 Uiso 1 1 calc R . . . .
C32 C -0.1708(6) 0.4144(7) 1.2895(6) 0.0523(16) Uani 1 1 d . U . . .
H32 H -0.1189 0.4785 1.3370 0.063 Uiso 1 1 calc R . . . .
C33 C -0.2916(6) 0.4133(7) 1.2626(6) 0.0539(16) Uani 1 1 d . U . . .
H33 H -0.3217 0.4771 1.2904 0.065 Uiso 1 1 calc R . . . .
C34 C 0.6961(6) 0.1378(5) 0.5695(6) 0.0464(14) Uani 1 1 d . U . . .
H34 H 0.7763 0.1327 0.5886 0.056 Uiso 1 1 calc R . . . .
C35 C 0.0953(6) 0.2969(6) 1.0993(6) 0.0512(15) Uani 1 1 d . U . . .
H35 H 0.0860 0.2152 1.0948 0.061 Uiso 1 1 calc R . . . .
C37 C -0.3243(6) 0.2260(6) 1.1549(6) 0.0501(15) Uani 1 1 d . U . . .
H37 H -0.3772 0.1610 1.1098 0.060 Uiso 1 1 calc R . . . .
C38 C 0.2007(6) 0.3205(7) 0.9358(6) 0.0536(17) Uani 1 1 d . U . . .
H38A H 0.1748 0.3550 0.8691 0.064 Uiso 1 1 calc R . . . .
H38B H 0.1764 0.2350 0.9172 0.064 Uiso 1 1 calc R . . . .
C41 C 0.1689(6) 0.6780(6) 1.0748(6) 0.0534(16) Uani 1 1 d . U . . .
H41 H 0.1950 0.7488 1.0477 0.064 Uiso 1 1 calc R . . . .
C42 C 0.0028(6) 0.3221(7) 1.2686(6) 0.0581(17) Uani 1 1 d . U . . .
H42A H 0.0406 0.3737 1.3388 0.070 Uiso 1 1 calc R . . . .
H42B H 0.0136 0.2429 1.2776 0.070 Uiso 1 1 calc R . . . .
C50 C 0.3214(10) 0.5112(7) 0.4564(6) 0.081(3) Uani 1 1 d . U . . .
H50 H 0.3133 0.5699 0.5116 0.098 Uiso 1 1 calc R . . . .
B2A B 0.3070(6) 0.0431(5) 1.0862(5) 0.0414(14) Uani 0.431(9) 1 d D U P A 3
F5A F 0.4005(5) 0.1049(6) 1.1589(6) 0.127(2) Uani 0.431(9) 1 d D U P A 3
F6A F 0.3060(12) -0.0644(7) 1.1018(8) 0.068(3) Uani 0.431(9) 1 d D U P A 3
F7A F 0.2795(12) 0.0489(9) 0.9727(7) 0.081(4) Uani 0.431(9) 1 d D U P A 3
F1A F -0.0344(9) 0.3225(10) 0.5392(7) 0.090(3) Uani 0.53 1 d D U P B 1
F8A F 0.2172(10) 0.0868(12) 1.1225(12) 0.094(4) Uani 0.431(9) 1 d D U P A 3
F2A F -0.0297(10) 0.1742(11) 0.6480(8) 0.103(4) Uani 0.53 1 d D U P B 1
F1B F 0.1073(8) 0.0501(16) 0.7316(11) 0.140(7) Uani 0.47 1 d D U P C 2
B1A B 0.0187(14) 0.2334(10) 0.5694(11) 0.058(3) Uiso 0.53 1 d D U P B 1
B2B B 0.3070(6) 0.0431(5) 1.0862(5) 0.0414(14) Uani 0.569(9) 1 d D U P A 4
F2B F -0.0827(10) 0.0470(10) 0.6956(12) 0.105(4) Uani 0.47 1 d D U P C 2
F5B F 0.4005(5) 0.1049(6) 1.1589(6) 0.127(2) Uani 0.569(9) 1 d . U P A 4
F6B F 0.2630(8) 0.1295(8) 1.0464(8) 0.081(3) Uani 0.569(9) 1 d D U P A 4
F3B F -0.0002(10) -0.0483(12) 0.844(2) 0.288(17) Uani 0.47 1 d D U P C 2
F3A F 0.0139(18) 0.1497(11) 0.4861(11) 0.163(7) Uani 0.53 1 d D U P B 1
F4B F -0.0074(12) 0.1083(15) 0.8775(12) 0.143(6) Uani 0.47 1 d D U P C 2
F4A F 0.1249(16) 0.2844(13) 0.6249(15) 0.165(6) Uani 0.53 1 d D U P B 1
B1B B 0.0072(11) 0.0417(12) 0.7819(10) 0.058(3) Uiso 0.47 1 d D U P C 2
F7B F 0.2228(9) -0.0298(9) 1.1287(11) 0.107(4) Uani 0.569(9) 1 d D U P A 4
F8B F 0.3619(12) -0.0125(11) 1.0165(10) 0.121(4) Uani 0.569(9) 1 d D U P A 4

loop_
_atom_site_aniso_label
_atom_site_aniso_U_11
_atom_site_aniso_U_22
_atom_site_aniso_U_33
_atom_site_aniso_U_23
_atom_site_aniso_U_13
_atom_site_aniso_U_12
Se1 0.0691(5) 0.0385(4) 0.0477(4) 0.0104(3) 0.0231(3) 0.0203(3)
N2 0.051(3) 0.029(2) 0.039(2) 0.005(2) 0.000(2) 0.007(2)
C3 0.055(3) 0.023(3) 0.047(3) 0.002(2) -0.003(2) 0.004(2)
N4 0.059(3) 0.026(2) 0.035(2) 0.0057(19) 0.004(2) 0.012(2)
N5 0.035(3) 0.047(3) 0.050(3) -0.004(2) 0.002(2) 0.010(2)
C6 0.056(3) 0.018(3) 0.041(3) 0.001(2) 0.001(2) 0.005(2)
C7 0.053(3) 0.020(3) 0.038(3) -0.002(2) -0.002(2) 0.003(2)
C8 0.042(3) 0.053(3) 0.046(3) 0.004(3) 0.001(3) 0.010(3)
C10 0.056(4) 0.035(3) 0.038(3) 0.001(2) -0.002(3) 0.006(3)
C11 0.051(4) 0.036(3) 0.034(3) 0.003(2) -0.003(2) 0.008(2)
N12 0.037(3) 0.050(3) 0.055(3) 0.007(2) 0.003(2) 0.014(2)
C13 0.043(3) 0.054(3) 0.042(3) -0.004(3) 0.003(3) 0.014(3)
C14 0.046(3) 0.056(4) 0.041(3) -0.007(3) 0.009(3) 0.012(3)
C15 0.056(4) 0.040(3) 0.036(3) 0.008(2) -0.001(3) 0.008(3)
C16 0.059(3) 0.029(3) 0.051(3) 0.005(3) 0.007(3) -0.001(3)
C17 0.050(4) 0.067(4) 0.052(4) 0.031(3) 0.020(3) 0.025(3)
C18 0.057(3) 0.051(3) 0.048(3) 0.023(3) 0.016(3) 0.022(3)
C19 0.034(3) 0.045(3) 0.042(3) -0.001(2) 0.000(2) 0.011(2)
C20 0.053(4) 0.038(3) 0.035(3) 0.004(2) -0.001(3) 0.013(3)
C21 0.050(3) 0.056(3) 0.043(3) 0.022(3) 0.013(3) 0.017(3)
C22 0.049(4) 0.050(3) 0.052(4) -0.004(3) 0.001(3) 0.014(3)
C23 0.069(4) 0.039(3) 0.038(3) 0.014(2) 0.008(3) 0.019(3)
C24 0.057(3) 0.029(3) 0.043(3) 0.006(2) 0.005(2) 0.011(3)
C26 0.058(4) 0.038(3) 0.037(3) 0.008(2) 0.007(3) 0.017(3)
C27 0.032(3) 0.050(3) 0.043(3) 0.002(2) -0.002(2) 0.013(2)
C29 0.059(3) 0.026(3) 0.041(3) 0.002(2) 0.004(2) 0.000(3)
C30 0.092(5) 0.036(3) 0.042(3) 0.010(3) 0.002(3) 0.010(3)
C31 0.137(8) 0.042(3) 0.043(4) 0.010(3) 0.027(4) 0.023(4)
C32 0.056(4) 0.059(4) 0.048(4) 0.019(3) 0.015(3) 0.018(3)
C33 0.062(4) 0.062(4) 0.051(4) 0.019(3) 0.025(3) 0.027(3)
C34 0.049(3) 0.026(3) 0.057(3) 0.004(3) 0.000(3) 0.000(3)
C35 0.040(3) 0.048(3) 0.065(4) 0.003(3) 0.006(3) 0.015(3)
C37 0.051(3) 0.056(4) 0.051(4) 0.029(3) 0.015(3) 0.014(3)
C38 0.047(3) 0.063(4) 0.047(3) -0.010(3) 0.002(3) 0.016(3)
C41 0.046(4) 0.052(4) 0.058(4) 0.005(3) 0.003(3) 0.009(3)
C42 0.052(3) 0.066(4) 0.061(4) 0.020(3) 0.009(3) 0.022(3)
C50 0.160(9) 0.040(4) 0.047(4) 0.004(3) 0.030(5) 0.021(4)
B2A 0.058(4) 0.025(3) 0.039(3) 0.006(2) 0.003(3) 0.007(2)
F5A 0.090(3) 0.118(4) 0.143(5) -0.064(4) -0.021(3) 0.029(3)
F6A 0.111(9) 0.040(4) 0.054(6) 0.008(4) 0.002(5) 0.025(4)
F7A 0.128(9) 0.052(6) 0.052(5) 0.015(4) -0.005(4) 0.007(6)
F1A 0.089(6) 0.146(9) 0.040(4) -0.007(5) -0.002(4) 0.058(6)
F8A 0.087(6) 0.086(8) 0.105(8) -0.017(6) 0.008(5) 0.033(6)
F2A 0.103(8) 0.160(11) 0.079(7) 0.044(7) 0.038(6) 0.076(8)
F1B 0.025(5) 0.30(2) 0.134(10) 0.151(13) 0.036(6) 0.039(8)
B2B 0.058(4) 0.025(3) 0.039(3) 0.006(2) 0.003(3) 0.007(2)
F2B 0.068(7) 0.080(8) 0.151(12) 0.022(8) -0.020(7) 0.007(6)
F5B 0.090(3) 0.118(4) 0.143(5) -0.064(4) -0.021(3) 0.029(3)
F6B 0.094(6) 0.070(5) 0.097(7) 0.043(5) 0.028(5) 0.035(4)
F3B 0.049(7) 0.111(11) 0.75(5) 0.27(2) 0.051(15) 0.022(7)
F3A 0.31(2) 0.104(10) 0.114(10) 0.009(8) 0.126(12) 0.082(12)
F4B 0.081(9) 0.214(18) 0.117(11) -0.038(11) 0.028(8) 0.020(10)
F4A 0.208(17) 0.126(12) 0.197(16) 0.063(12) 0.056(14) 0.089(12)
F7B 0.083(6) 0.086(7) 0.163(9) 0.074(6) 0.023(6) 0.014(5)
F8B 0.160(9) 0.109(8) 0.105(7) -0.017(6) 0.042(6) 0.061(7)

loop_
_atom_type_symbol
_atom_type_description
_atom_type_scat_dispersion_real
_atom_type_scat_dispersion_imag
_atom_type_scat_source
C C 0.0033 0.0016 'International Tables Vol C Tables 4.2.6.8 and 6.1.1.4'
H H 0.0000 0.0000 'International Tables Vol C Tables 4.2.6.8 and 6.1.1.4'
B B 0.0013 0.0007 'International Tables Vol C Tables 4.2.6.8 and 6.1.1.4'
F F 0.0171 0.0103 'International Tables Vol C Tables 4.2.6.8 and 6.1.1.4'
N N 0.0061 0.0033 'International Tables Vol C Tables 4.2.6.8 and 6.1.1.4'
Se Se -0.0929 2.2259 'International Tables Vol C Tables 4.2.6.8 and 6.1.1.4'

loop_
_geom_angle_atom_site_label_1
_geom_angle_atom_site_label_2
_geom_angle_atom_site_label_3
_geom_angle
C14 Se1 C26 102.1(3)
C7 N2 C10 125.8(5)
C24 N2 C7 108.4(5)
C24 N2 C10 125.8(6)
C6 C3 H3 121.8
C34 C3 H3 121.8
C34 C3 C6 116.4(6)
C6 N4 C23 127.1(5)
C24 N4 C6 107.7(5)
C24 N4 C23 125.0(6)
C19 N5 C38 124.8(6)
C35 N5 C19 107.4(5)
C35 N5 C38 127.5(6)
N4 C6 C3 131.6(6)
N4 C6 C7 107.3(5)
C7 C6 C3 121.1(6)
N2 C7 C6 105.9(6)
C29 C7 N2 132.2(6)
C29 C7 C6 121.9(6)
C19 C8 H8 121.8
C41 C8 H8 121.8
C41 C8 C19 116.3(7)
N2 C10 H10A 109.5
N2 C10 H10B 109.5
N2 C10 C11 110.8(5)
H10A C10 H10B 108.1
C11 C10 H10A 109.5
C11 C10 H10B 109.5
C20 C11 C10 121.1(6)
C20 C11 C31 118.9(6)
C31 C11 C10 119.8(6)
C27 N12 C42 125.7(6)
C35 N12 C27 108.3(6)
C35 N12 C42 126.1(6)
C22 C13 H13 121.8
C22 C13 C27 116.5(6)
C27 C13 H13 121.8
Se1 C14 H14A 109.0
Se1 C14 H14B 109.0
H14A C14 H14B 107.8
C38 C14 Se1 113.0(4)
C38 C14 H14A 109.0
C38 C14 H14B 109.0
C20 C15 H15 120.0
C30 C15 H15 120.0
C30 C15 C20 120.1(6)
C29 C16 H16 118.4
C29 C16 C34 123.2(7)
C34 C16 H16 118.4
C33 C17 H17 119.4
C37 C17 H17 119.4
C37 C17 C33 121.1(7)
C21 C18 H18 119.8
C21 C18 C37 120.4(7)
C37 C18 H18 119.8
N5 C19 C8 130.8(6)
N5 C19 C27 107.6(6)
C8 C19 C27 121.6(6)
C11 C20 C15 120.7(6)
C11 C20 H20 119.6
C15 C20 H20 119.6
C18 C21 C32 119.2(6)
C18 C21 C42 119.3(6)
C32 C21 C42 121.5(7)
C13 C22 H22 118.8
C13 C22 C41 122.5(7)
C41 C22 H22 118.8
N4 C23 H23A 109.2
N4 C23 H23B 109.2
N4 C23 C26 112.2(5)
H23A C23 H23B 107.9
C26 C23 H23A 109.2
C26 C23 H23B 109.2
N2 C24 N4 110.7(6)
N2 C24 H24 124.7
N4 C24 H24 124.7
Se1 C26 H26A 108.7
Se1 C26 H26B 108.7
C23 C26 Se1 114.4(4)
C23 C26 H26A 108.7
C23 C26 H26B 108.7
H26A C26 H26B 107.6
N12 C27 C13 132.6(6)
N12 C27 C19 105.8(5)
C13 C27 C19 121.6(6)
C7 C29 H29 121.9
C16 C29 C7 116.3(6)
C16 C29 H29 121.9
C15 C30 H30 120.2
C50 C30 C15 119.6(6)
C50 C30 H30 120.2
C11 C31 H31 120.0
C11 C31 C50 119.9(7)
C50 C31 H31 120.0
C21 C32 H32 120.0
C21 C32 C33 120.0(7)
C33 C32 H32 120.0
C17 C33 C32 119.4(7)
C17 C33 H33 120.3
C32 C33 H33 120.3
C3 C34 C16 121.2(6)
C3 C34 H34 119.4
C16 C34 H34 119.4
N5 C35 H35 124.6
N12 C35 N5 110.9(6)
N12 C35 H35 124.6
C17 C37 C18 119.9(7)
C17 C37 H37 120.1
C18 C37 H37 120.1
N5 C38 C14 109.6(5)
N5 C38 H38A 109.8
N5 C38 H38B 109.8
C14 C38 H38A 109.8
C14 C38 H38B 109.8
H38A C38 H38B 108.2
C8 C41 H41 119.2
C22 C41 C8 121.5(7)
C22 C41 H41 119.2
N12 C42 C21 111.7(5)
N12 C42 H42A 109.3
N12 C42 H42B 109.3
C21 C42 H42A 109.3
C21 C42 H42B 109.3
H42A C42 H42B 107.9
C30 C50 C31 120.6(7)
C30 C50 H50 119.7
C31 C50 H50 119.7
F5A B2A F7A 127.6(8)
F5A B2A F8A 100.9(7)
F6A B2A F5A 104.1(7)
F6A B2A F7A 109.8(7)
F6A B2A F8A 114.5(10)
F8A B2A F7A 99.9(9)
F2A B1A F1A 114.6(11)
F3A B1A F1A 114.6(12)
F3A B1A F2A 103.6(11)
F4A B1A F1A 105.6(11)
F4A B1A F2A 101.6(13)
F4A B1A F3A 116.3(16)
F5B B2B F6B 99.8(7)
F5B B2B F7B 116.7(8)
F5B B2B F8B 100.0(8)
F6B B2B F7B 110.8(7)
F6B B2B F8B 114.5(8)
F8B B2B F7B 114.0(9)
F2B B1B F1B 103.7(10)
F2B B1B F4B 108.2(12)
F3B B1B F1B 110.0(13)
F3B B1B F2B 122.5(15)
F3B B1B F4B 85.3(13)
F4B B1B F1B 128.5(15)

loop_
_geom_bond_atom_site_label_1
_geom_bond_atom_site_label_2
_geom_bond_distance
Se1 C14 1.952(6)
Se1 C26 1.958(6)
N2 C7 1.396(8)
N2 C10 1.466(8)
N2 C24 1.332(8)
C3 H3 0.9500
C3 C6 1.405(9)
C3 C34 1.378(10)
N4 C6 1.388(8)
N4 C23 1.474(8)
N4 C24 1.336(8)
N5 C19 1.379(8)
N5 C35 1.334(9)
N5 C38 1.489(8)
C6 C7 1.398(8)
C7 C29 1.380(9)
C8 H8 0.9500
C8 C19 1.390(9)
C8 C41 1.389(10)
C10 H10A 0.9900
C10 H10B 0.9900
C10 C11 1.521(8)
C11 C20 1.376(9)
C11 C31 1.384(9)
N12 C27 1.391(8)
N12 C35 1.322(8)
N12 C42 1.493(9)
C13 H13 0.9500
C13 C22 1.370(10)
C13 C27 1.391(9)
C14 H14A 0.9900
C14 H14B 0.9900
C14 C38 1.527(9)
C15 H15 0.9500
C15 C20 1.386(8)
C15 C30 1.374(9)
C16 H16 0.9500
C16 C29 1.367(10)
C16 C34 1.391(9)
C17 H17 0.9500
C17 C33 1.375(11)
C17 C37 1.374(10)
C18 H18 0.9500
C18 C21 1.387(10)
C18 C37 1.388(9)
C19 C27 1.392(9)
C20 H20 0.9500
C21 C32 1.400(10)
C21 C42 1.500(9)
C22 H22 0.9500
C22 C41 1.386(10)
C23 H23A 0.9900
C23 H23B 0.9900
C23 C26 1.502(9)
C24 H24 0.9500
C26 H26A 0.9900
C26 H26B 0.9900
C29 H29 0.9500
C30 H30 0.9500
C30 C50 1.366(11)
C31 H31 0.9500
C31 C50 1.391(10)
C32 H32 0.9500
C32 C33 1.401(10)
C33 H33 0.9500
C34 H34 0.9500
C35 H35 0.9500
C37 H37 0.9500
C38 H38A 0.9900
C38 H38B 0.9900
C41 H41 0.9500
C42 H42A 0.9900
C42 H42B 0.9900
C50 H50 0.9500
B2A F5A 1.334(8)
B2A F6A 1.310(9)
B2A F7A 1.398(9)
B2A F8A 1.375(10)
F1A B1A 1.385(12)
F2A B1A 1.383(12)
F1B B1B 1.401(12)
B1A F3A 1.337(12)
B1A F4A 1.317(14)
B2B F5B 1.334(8)
B2B F6B 1.342(8)
B2B F7B 1.385(9)
B2B F8B 1.343(9)
F2B B1B 1.392(12)
F3B B1B 1.379(11)
F4B B1B 1.398(11)

loop_
_geom_torsion_atom_site_label_1
_geom_torsion_atom_site_label_2
_geom_torsion_atom_site_label_3
_geom_torsion_atom_site_label_4
_geom_torsion
Se1 C14 C38 N5 -166.9(5)
N2 C7 C29 C16 179.9(6)
N2 C10 C11 C20 119.0(6)
N2 C10 C11 C31 -65.5(9)
C3 C6 C7 N2 179.2(5)
C3 C6 C7 C29 -0.1(8)
N4 C6 C7 N2 0.4(6)
N4 C6 C7 C29 -179.0(5)
N4 C23 C26 Se1 56.3(7)
N5 C19 C27 N12 -0.3(6)
N5 C19 C27 C13 179.2(5)
C6 C3 C34 C16 -0.7(8)
C6 N4 C23 C26 69.0(7)
C6 N4 C24 N2 0.2(6)
C6 C7 C29 C16 -0.9(8)
C7 N2 C10 C11 -68.7(7)
C7 N2 C24 N4 0.1(6)
C8 C19 C27 N12 179.7(5)
C8 C19 C27 C13 -0.8(9)
C10 N2 C7 C6 179.0(5)
C10 N2 C7 C29 -1.7(10)
C10 N2 C24 N4 -179.2(5)
C10 C11 C20 C15 178.8(6)
C10 C11 C31 C50 -177.8(8)
C11 C31 C50 C30 -0.5(15)
C13 C22 C41 C8 -0.4(10)
C15 C30 C50 C31 2.1(14)
C18 C21 C32 C33 -1.8(9)
C18 C21 C42 N12 83.0(8)
C19 N5 C35 N12 0.5(7)
C19 N5 C38 C14 70.8(8)
C19 C8 C41 C22 -0.1(9)
C20 C11 C31 C50 -2.2(12)
C20 C15 C30 C50 -1.0(11)
C21 C18 C37 C17 0.6(9)
C21 C32 C33 C17 1.1(10)
C22 C13 C27 N12 179.7(6)
C22 C13 C27 C19 0.3(9)
C23 N4 C6 C3 5.6(9)
C23 N4 C6 C7 -175.7(5)
C23 N4 C24 N2 175.7(5)
C24 N2 C7 C6 -0.3(6)
C24 N2 C7 C29 179.0(6)
C24 N2 C10 C11 110.4(7)
C24 N4 C6 C3 -179.0(6)
C24 N4 C6 C7 -0.3(6)
C24 N4 C23 C26 -105.6(7)
C27 N12 C35 N5 -0.7(7)
C27 N12 C42 C21 75.8(8)
C27 C13 C22 C41 0.3(9)
C29 C16 C34 C3 -0.4(9)
C30 C15 C20 C11 -1.8(10)
C31 C11 C20 C15 3.3(10)
C32 C21 C42 N12 -95.5(8)
C33 C17 C37 C18 -1.3(9)
C34 C3 C6 N4 179.5(6)
C34 C3 C6 C7 0.9(8)
C34 C16 C29 C7 1.2(9)
C35 N5 C19 C8 179.9(6)
C35 N5 C19 C27 -0.1(7)
C35 N5 C38 C14 -102.9(8)
C35 N12 C27 C13 -178.8(7)
C35 N12 C27 C19 0.6(7)
C35 N12 C42 C21 -104.1(7)
C37 C17 C33 C32 0.4(10)
C37 C18 C21 C32 0.9(9)
C37 C18 C21 C42 -177.6(6)
C38 N5 C19 C8 5.2(10)
C38 N5 C19 C27 -174.8(5)
C38 N5 C35 N12 175.0(5)
C41 C8 C19 N5 -179.3(6)
C41 C8 C19 C27 0.6(9)
C42 N12 C27 C13 1.3(10)
C42 N12 C27 C19 -179.3(5)
C42 N12 C35 N5 179.2(5)
C42 C21 C32 C33 176.7(6)
